data_4115032
loop_
_publ_author_name
'James P. Stambuli'
'Michael B\"uhl'
'John F. Hartwig'

_publ_section_title
;
 Synthesis, Characterization, and Reactivity of Monomeric, Arylpalladium
 Halide Complexes with a Hindered Phosphine as the Only Dative Ligand
;
_journal_name_full 'Journal of the American Chemical Society'
_journal_page_first 9346
_journal_page_last 9347
_journal_paper_doi 10.1021/ja0264394
_journal_volume 124
_journal_year 2002
_chemical_formula_moiety 'C24 H38 Br P Pd '
_chemical_formula_sum 'C24 H38 Br P Pd'
_chemical_formula_weight 543.84
_space_group_IT_number 14
_symmetry_cell_setting monoclinic
_symmetry_Int_Tables_number 14
_symmetry_space_group_name_Hall '-P 2ybc'
_symmetry_space_group_name_H-M 'P 1 21/c 1'
_audit_creation_date 'Fri May 18 13:32:14 2002'
_audit_creation_method 'from TEXRAY.INF file'
_cell_angle_alpha 90
_cell_angle_beta 112.187(3)
_cell_angle_gamma 90
_cell_formula_units_Z 4
_cell_length_a 11.2935(5)
_cell_length_b 18.229(1)
_cell_length_c 12.0440(5)
_cell_measurement_reflns_used 0
_cell_measurement_temperature 183.2
_cell_measurement_theta_max 0.0
_cell_measurement_theta_min 0.0
_cell_volume 2295.90(19)
_computing_cell_refinement 'MSC/AFC Diffractometer Control'
_computing_data_collection 'MSC/AFC Diffractometer Control'
_computing_data_reduction teXsan
_computing_publication_material teXsan
_computing_structure_refinement teXsan
_computing_structure_solution 'DIRDIF92 (PATTY)'
_diffrn_ambient_temperature 183.2
_diffrn_measurement_device unknown
_diffrn_measurement_method 'omega scans with profile analysis'
_diffrn_orient_matrix_UB_11 0.00000
_diffrn_orient_matrix_UB_12 0.00000
_diffrn_orient_matrix_UB_13 0.00000
_diffrn_orient_matrix_UB_21 0.00000
_diffrn_orient_matrix_UB_22 0.00000
_diffrn_orient_matrix_UB_23 0.00000
_diffrn_orient_matrix_UB_31 0.00000
_diffrn_orient_matrix_UB_32 0.00000
_diffrn_orient_matrix_UB_33 0.00000
_diffrn_radiation_monochromator graphite
_diffrn_radiation_source 'X-ray tube'
_diffrn_radiation_type MoKalpha
_diffrn_radiation_wavelength 0.7107
_diffrn_reflns_av_R_equivalents 0.00
_diffrn_reflns_limit_h_max 13
_diffrn_reflns_limit_h_min 0
_diffrn_reflns_limit_k_max 21
_diffrn_reflns_limit_k_min 0
_diffrn_reflns_limit_l_max 13
_diffrn_reflns_limit_l_min -14
_diffrn_reflns_number 4214
_diffrn_reflns_theta_max 25.03
_diffrn_standards_decay_% 0.00
_diffrn_standards_interval_count 0
_diffrn_standards_number 0
_exptl_absorpt_coefficient_mu 2.631
_exptl_absorpt_correction_type none
_exptl_crystal_colour yellow
_exptl_crystal_density_diffrn 1.573
_exptl_crystal_description plate
_exptl_crystal_F_000 1112.00
_exptl_crystal_size_max 0.100
_exptl_crystal_size_mid 0.090
_exptl_crystal_size_min 0.030
_refine_diff_density_max 0.50
_refine_diff_density_min -0.57
_refine_ls_extinction_method none
_refine_ls_goodness_of_fit_all 1.360
_refine_ls_goodness_of_fit_obs 1.434
_refine_ls_hydrogen_treatment mixed
_refine_ls_matrix_type full
_refine_ls_number_parameters 252
_refine_ls_number_reflns 2992
_refine_ls_number_restraints 0
_refine_ls_R_factor_all 0.0679
_refine_ls_R_factor_obs 0.0391
_refine_ls_shift/esd_max 0.0418
_refine_ls_structure_factor_coef F
_refine_ls_weighting_scheme sigma
_refine_ls_wR_factor_all 0.0363
_refine_ls_wR_factor_obs 0.0325
_reflns_number_observed 2992
_reflns_number_total 4214
_reflns_observed_criterion I>2u(I)
_cod_data_source_file ja0264394_s3_1.cif
_cod_data_source_block complex
_cod_original_cell_volume 2295.8(2)
_cod_original_sg_symbol_H-M 'P 21/c     '
_cod_original_formula_sum 'C24 H38 Br P Pd '
_cod_database_code 4115032

loop_
_symmetry_equiv_pos_as_xyz
'   +x,   +y,   +z'
'   -x,1/2+y,1/2-z'
'   -x,   -y,   -z'
'   +x,1/2-y,1/2+z'

loop_
_atom_site_aniso_label
_atom_site_aniso_U_11
_atom_site_aniso_U_22
_atom_site_aniso_U_33
_atom_site_aniso_U_12
_atom_site_aniso_U_13
_atom_site_aniso_U_23
Pd(1) 0.0339(2) 0.0268(2) 0.0225(2) 0.0014(2) 0.0120(2) -0.0030(2)
Br(1) 0.0495(3) 0.0359(3) 0.0232(3) 0.0042(2) 0.0126(2) -0.0033(2)
P(1) 0.0323(7) 0.0245(7) 0.0241(6) -0.0036(6) 0.0147(5) -0.0025(5)
C(1) 0.032(3) 0.028(3) 0.023(2) -0.001(2) 0.009(2) -0.006(2)
C(2) 0.041(3) 0.030(3) 0.034(3) -0.005(2) 0.019(2) -0.002(2)
C(3) 0.030(3) 0.045(3) 0.037(3) -0.005(2) 0.016(2) -0.013(3)
C(4) 0.035(3) 0.047(3) 0.029(3) 0.017(3) -0.001(2) -0.009(3)
C(5) 0.045(3) 0.033(3) 0.030(3) -0.004(3) 0.013(2) -0.006(2)
C(6) 0.036(3) 0.024(3) 0.034(3) -0.004(2) 0.018(2) -0.006(2)
C(7) 0.033(3) 0.022(2) 0.020(2) 0.000(2) 0.011(2) 0.001(2)
C(8) 0.034(3) 0.026(3) 0.020(2) 0.002(2) 0.013(2) 0.000(2)
C(9) 0.032(3) 0.029(3) 0.025(2) -0.003(2) 0.013(2) 0.002(2)
C(10) 0.037(3) 0.038(3) 0.028(3) 0.008(2) 0.011(2) -0.001(2)
C(11) 0.047(3) 0.028(3) 0.024(2) 0.010(2) 0.016(2) 0.003(2)
C(12) 0.056(3) 0.031(3) 0.036(3) 0.015(2) 0.026(2) 0.011(2)
C(13) 0.050(3) 0.025(3) 0.030(3) 0.008(2) 0.022(2) 0.000(2)
C(14) 0.036(3) 0.032(3) 0.031(3) 0.011(2) 0.017(2) 0.004(2)
C(15) 0.043(3) 0.024(3) 0.023(3) 0.000(2) 0.019(2) -0.006(2)
C(16) 0.048(3) 0.019(2) 0.029(2) -0.003(2) 0.021(2) 0.000(2)
C(17) 0.031(3) 0.034(3) 0.020(2) 0.001(2) 0.009(2) 0.001(2)
C(18) 0.043(3) 0.030(3) 0.024(2) 0.008(2) 0.013(2) 0.005(2)
C(19) 0.042(3) 0.052(3) 0.031(3) 0.008(3) 0.013(2) 0.000(2)
C(20) 0.041(3) 0.035(3) 0.024(2) 0.004(2) 0.011(2) 0.003(2)
C(21) 0.042(3) 0.034(3) 0.034(3) -0.016(2) 0.020(2) -0.012(2)
C(22) 0.069(4) 0.038(3) 0.050(3) -0.024(3) 0.036(3) -0.007(3)
C(23) 0.048(3) 0.060(4) 0.056(3) -0.025(3) 0.032(3) -0.021(3)
C(24) 0.045(3) 0.035(3) 0.037(3) -0.013(2) 0.018(2) -0.015(2)

loop_
_atom_site_label
_atom_site_fract_x
_atom_site_fract_y
_atom_site_fract_z
_atom_site_U_iso_or_equiv
_atom_site_thermal_displace_type
Pd(1) 0.13906(3) 0.07426(2) 0.12837(3) 0.0274(1) Uij
Br(1) 0.08462(4) 0.07013(3) -0.09047(4) 0.0365(1) Uij
P(1) 0.1754(1) 0.11494(6) 0.31889(9) 0.0258(3) Uij
C(1) 0.2922(4) 0.0128(2) 0.1581(3) 0.028(1) Uij
C(2) 0.3931(4) 0.0386(2) 0.1292(4) 0.034(1) Uij
C(3) 0.4933(4) -0.0080(3) 0.1393(4) 0.037(1) Uij
C(4) 0.4932(4) -0.0797(3) 0.1751(4) 0.041(2) Uij
C(5) 0.3917(5) -0.1058(3) 0.2002(4) 0.037(1) Uij
C(6) 0.2912(4) -0.0599(2) 0.1919(4) 0.030(1) Uij
C(7) 0.0077(4) 0.1531(2) 0.2821(3) 0.025(1) Uij
C(8) -0.0823(4) 0.0936(2) 0.2967(3) 0.026(1) Uij
C(9) -0.2214(4) 0.1212(2) 0.2543(3) 0.028(1) Uij
C(10) -0.2696(4) 0.1385(2) 0.1207(4) 0.035(1) Uij
C(11) -0.1843(4) 0.1981(2) 0.1019(3) 0.032(1) Uij
C(12) -0.1893(4) 0.2674(2) 0.1722(4) 0.039(1) Uij
C(13) -0.1440(4) 0.2486(2) 0.3068(4) 0.033(1) Uij
C(14) -0.2287(4) 0.1886(2) 0.3245(3) 0.032(1) Uij
C(15) -0.0453(4) 0.1716(3) 0.1451(4) 0.028(1) Uij
C(16) -0.0046(4) 0.2217(2) 0.3521(3) 0.030(1) Uij
C(17) 0.2166(4) 0.0506(2) 0.4519(3) 0.029(1) Uij
C(18) 0.1440(4) -0.0211(2) 0.4121(3) 0.032(1) Uij
C(19) 0.3595(4) 0.0309(3) 0.4952(4) 0.042(2) Uij
C(20) 0.1918(4) 0.0828(2) 0.5593(4) 0.034(1) Uij
C(21) 0.2947(4) 0.1946(2) 0.3565(4) 0.035(1) Uij
C(22) 0.2450(5) 0.2512(3) 0.2549(4) 0.048(2) Uij
C(23) 0.4231(4) 0.1669(3) 0.3531(4) 0.051(2) Uij
C(24) 0.3235(4) 0.2325(3) 0.4765(4) 0.038(1) Uij
H(17) 0.012(3) 0.208(2) 0.131(3) 0.015(10) Uij
H(18) -0.048(3) 0.132(2) 0.100(3) 0.013(10) Uij

loop_
_atom_type_symbol
_atom_type_oxidation_number
_atom_type_number_in_cell
_atom_type_scat_dispersion_real
_atom_type_scat_dispersion_imag
_atom_type_scat_source
C 0 96 0.003 0.002 'International Tables'
H 0 152 0.000 0.000 'International Tables'
P 0 4 0.102 0.094 'International Tables'
Br 0 4 -0.290 2.459 'International Tables'
Pd 0 4 -0.999 1.007 'International Tables'

loop_
_geom_angle_atom_site_label_1
_geom_angle_atom_site_label_2
_geom_angle_atom_site_label_3
_geom_angle
_geom_angle_publ_flag
Br(1) Pd(1) P(1) 162.61(3) yes
Br(1) Pd(1) C(1) 91.4(1) yes
P(1) Pd(1) C(1) 100.8(1) yes
Pd(1) P(1) C(7) 95.6(1) yes
Pd(1) P(1) C(17) 122.6(1) yes
Pd(1) P(1) C(21) 109.0(1) yes
C(7) P(1) C(17) 109.1(2) yes
C(7) P(1) C(21) 109.1(2) yes
C(17) P(1) C(21) 110.1(2) yes
Pd(1) C(1) C(2) 120.4(3) yes
Pd(1) C(1) C(6) 119.4(3) yes
C(2) C(1) C(6) 119.6(4) yes
C(1) C(2) C(3) 119.4(4) yes
C(2) C(3) C(4) 120.8(4) yes
C(3) C(4) C(5) 119.8(4) yes
C(4) C(5) C(6) 120.3(4) yes
C(1) C(6) C(5) 120.1(4) yes
P(1) C(7) C(8) 110.9(3) yes
P(1) C(7) C(15) 106.0(3) yes
P(1) C(7) C(16) 117.1(3) yes
C(8) C(7) C(15) 105.4(3) yes
C(8) C(7) C(16) 108.0(3) yes
C(15) C(7) C(16) 108.9(3) yes
C(7) C(8) C(9) 111.5(3) yes
C(8) C(9) C(10) 109.2(3) yes
C(8) C(9) C(14) 110.1(3) yes
C(10) C(9) C(14) 110.4(3) yes
C(9) C(10) C(11) 108.1(3) yes
C(10) C(11) C(12) 110.4(3) yes
C(10) C(11) C(15) 110.3(4) yes
C(12) C(11) C(15) 108.6(4) yes
C(11) C(12) C(13) 109.3(3) yes
C(12) C(13) C(14) 109.3(4) yes
C(12) C(13) C(16) 109.4(3) yes
C(14) C(13) C(16) 109.5(3) yes
C(9) C(14) C(13) 109.7(3) yes
C(7) C(15) C(11) 111.1(3) yes
C(7) C(16) C(13) 110.9(3) yes
P(1) C(17) C(18) 109.5(3) yes
P(1) C(17) C(19) 108.8(3) yes
P(1) C(17) C(20) 114.2(3) yes
C(18) C(17) C(19) 106.1(4) yes
C(18) C(17) C(20) 110.2(3) yes
C(19) C(17) C(20) 107.7(3) yes
P(1) C(21) C(22) 108.0(3) yes
P(1) C(21) C(23) 109.2(3) yes
P(1) C(21) C(24) 116.6(3) yes
C(22) C(21) C(23) 105.2(4) yes
C(22) C(21) C(24) 109.5(4) yes
C(23) C(21) C(24) 107.8(3) yes
C(7) C(15) H(17) 108(2) yes
C(7) C(15) H(18) 112(2) yes
C(11) C(15) H(17) 112(2) yes
C(11) C(15) H(18) 104(2) yes
H(17) C(15) H(18) 108(3) yes

loop_
_geom_bond_atom_site_label_1
_geom_bond_atom_site_label_2
_geom_bond_distance
_geom_bond_publ_flag
Pd(1) Br(1) 2.4711(5) yes
Pd(1) P(1) 2.296(1) yes
Pd(1) C(1) 1.977(4) yes
P(1) C(7) 1.906(4) yes
P(1) C(17) 1.896(4) yes
P(1) C(21) 1.915(4) yes
C(1) C(2) 1.393(6) yes
C(1) C(6) 1.388(6) yes
C(2) C(3) 1.383(6) yes
C(3) C(4) 1.377(6) yes
C(4) C(5) 1.376(6) yes
C(5) C(6) 1.382(6) yes
C(7) C(8) 1.541(5) yes
C(7) C(15) 1.565(5) yes
C(7) C(16) 1.543(5) yes
C(8) C(9) 1.542(5) yes
C(9) C(10) 1.525(5) yes
C(9) C(14) 1.511(6) yes
C(10) C(11) 1.526(6) yes
C(11) C(12) 1.533(6) yes
C(11) C(15) 1.533(6) yes
C(12) C(13) 1.543(5) yes
C(13) C(14) 1.520(6) yes
C(13) C(16) 1.539(6) yes
C(17) C(18) 1.522(6) yes
C(17) C(19) 1.540(6) yes
C(17) C(20) 1.539(6) yes
C(21) C(22) 1.536(6) yes
C(21) C(23) 1.549(6) yes
C(21) C(24) 1.523(6) yes
C(15) H(17) 0.99(3) yes
C(15) H(18) 0.90(3) yes
